data_4020787
loop_
_publ_author_name
'Huaqing Liu'
'Francis A. Kerdesky'
'Lawrence A. Black'
'Michael Fitzgerald'
'Rodger Henry'
'Timothy A. Esbenshade'
'Arthur A. Hancock'
'Youssef L. Bennani'

_publ_section_title
;
 An Efficient Multigram Synthesis of the Potent Histamine H~3~
 Antagonist GT-2331 and the Reassessment of
 the Absolute Configuration
;
_journal_name_full 'Journal of Organic Chemistry'
_journal_page_first 192
_journal_page_last 194
_journal_paper_doi 10.1021/jo035264t
_journal_volume 69
_journal_year 2004
_chemical_formula_sum 'C18 H25 N2 O6'
_chemical_formula_weight 365.41
_space_group_IT_number 19
_symmetry_cell_setting orthorhombic
_symmetry_Int_Tables_number 19
_symmetry_space_group_name_Hall 'P 2ac 2ab'
_symmetry_space_group_name_H-M 'P 21 21 21'
_cell_angle_alpha 90.000(2)
_cell_angle_beta 90.000(2)
_cell_angle_gamma 90.000(2)
_cell_formula_units_Z 4
_cell_length_a 7.1376(9)
_cell_length_b 7.597(1)
_cell_length_c 36.333(5)
_cell_measurement_temperature 183.2
_cell_volume 1970.2(4)
_diffrn_ambient_temperature 183.2
_exptl_crystal_density_diffrn 1.232
_cod_database_code 4020787

loop_
_symmetry_equiv_pos_as_xyz
'  +x,  +y,  +z'
'1/2-x,  -y,1/2+z'
'1/2+x,1/2-y,  -z'
'  -x,1/2+y,1/2-z'

loop_
_atom_site_label
_atom_site_fract_x
_atom_site_fract_y
_atom_site_fract_z
_atom_site_U_iso_or_equiv
_atom_site_occupancy
_atom_site_refinement_flags
_atom_site_adp_type
_atom_site_calc_flag
_atom_site_calc_attached_atom
O(1) 1.1272(5) 0.3440(4) 0.05720(9) 0.033(1) 1.000 . Uani d ?
O(2) 0.9310(5) 0.4435(4) 0.10085(9) 0.031(1) 1.000 . Uani d ?
O(3) 1.2628(5) 0.6579(4) 0.04280(8) 0.032(1) 1.000 . Uani d ?
O(4) 0.8668(5) 0.6618(4) 0.02436(9) 0.034(1) 1.000 . Uani d ?
O(5) 0.9578(5) 1.0088(4) 0.01633(9) 0.033(1) 1.000 . Uani d ?
O(6) 1.0695(5) 1.0263(4) 0.07358(9) 0.032(1) 1.000 . Uani d ?
N(1) 0.6689(6) 0.2280(5) 0.0766(1) 0.031(1) 1.000 . Uani d ?
N(2) 0.5353(6) 0.1458(6) 0.0275(1) 0.040(1) 1.000 . Uani d ?
C(1) 0.9935(7) 0.9426(5) 0.0458(1) 0.025(1) 1.000 . Uani d ?
C(2) 0.9467(7) 0.7535(6) 0.0547(1) 0.022(1) 1.000 . Uani d ?
C(3) 1.1132(7) 0.6510(6) 0.0690(1) 0.024(1) 1.000 . Uani d ?
C(4) 1.0525(8) 0.4641(6) 0.0767(1) 0.027(1) 1.000 . Uani d ?
C(5) 0.6249(8) 0.2770(7) 0.0434(1) 0.039(2) 1.000 . Uani d ?
C(6) 0.5216(7) 0.0087(6) 0.0517(1) 0.034(2) 1.000 . Uani d ?
C(7) 0.6075(7) 0.0603(6) 0.0831(1) 0.031(2) 1.000 . Uani d ?
C(8) 0.6427(8) -0.0297(6) 0.1186(1) 0.035(2) 1.000 . Uani d ?
C(9) 0.5727(9) -0.2150(6) 0.1238(1) 0.042(2) 1.000 . Uani d ?
C(10) 0.4820(9) -0.0695(7) 0.1447(1) 0.044(2) 1.000 . Uani d ?
C(11) 0.519(1) -0.0500(8) 0.1838(2) 0.057(2) 1.000 . Uani d ?
C(12) 0.555(1) -0.0308(8) 0.2153(2) 0.062(2) 1.000 . Uani d ?
C(13) 0.608(1) -0.003(1) 0.2542(2) 0.081(3) 1.000 . Uani d ?
C(14) 0.772(1) -0.1090(9) 0.2652(2) 0.080(3) 1.000 . Uani d ?
C(15) 0.973(2) -0.229(1) 0.3121(2) 0.150(4) 1.000 . Uani d ?
C(16) 0.849(1) -0.0796(9) 0.3041(2) 0.074(3) 1.000 . Uani d ?
C(17) 0.927(2) 0.095(1) 0.3093(2) 0.119(4) 1.000 . Uani d ?
C(18) 0.687(1) -0.1010(9) 0.3319(2) 0.094(3) 1.000 . Uani d ?
H(1) 0.7384 0.3004 0.0942 0.036 1.000 . Uiso c ?
H(2) 0.4864 0.1481 0.0025 0.051 1.000 . Uiso c ?
H(3) 0.8520 0.7537 0.0744 0.029 1.000 . Uiso c ?
H(4) 1.1536 0.7073 0.0921 0.034 1.000 . Uiso c ?
H(5) 0.6581 0.3911 0.0321 0.043 1.000 . Uiso c ?
H(6) 0.4595 -0.1026 0.0472 0.044 1.000 . Uiso c ?
H(7) 0.7624 -0.0015 0.1312 0.049 1.000 . Uiso c ?
H(8) 0.5095 -0.2739 0.1027 0.055 1.000 . Uiso c ?
H(9) 0.6424 -0.3063 0.1358 0.055 1.000 . Uiso c ?
H(10) 0.3582 -0.0268 0.1357 0.062 1.000 . Uiso c ?
H(11) 0.6423 0.1183 0.2591 0.104 1.000 . Uiso c ?
H(12) 0.5087 -0.0333 0.2705 0.104 1.000 . Uiso c ?
H(13) 0.7410 -0.2341 0.2625 0.098 1.000 . Uiso c ?
H(14) 0.8746 -0.0889 0.2479 0.098 1.000 . Uiso c ?
H(15) 0.9125 -0.3427 0.3106 0.156 1.000 . Uiso c ?
H(16) 1.0795 -0.2358 0.2949 0.156 1.000 . Uiso c ?
H(17) 1.0307 -0.2239 0.3364 0.156 1.000 . Uiso c ?
H(18) 0.9656 0.1149 0.3340 0.131 1.000 . Uiso c ?
H(19) 1.0269 0.1175 0.2930 0.131 1.000 . Uiso c ?
H(20) 0.8283 0.1819 0.3040 0.131 1.000 . Uiso c ?
H(21) 0.5944 -0.0121 0.3284 0.118 1.000 . Uiso c ?
H(22) 0.6204 -0.2148 0.3273 0.118 1.000 . Uiso c ?
H(23) 0.7258 -0.1038 0.3565 0.118 1.000 . Uiso c ?
H(24) 1.2888 0.5292 0.0405 0.046 1.000 . Uiso c ?
H(25) 0.8728 0.7549 0.0054 0.046 1.000 . Uiso c ?

loop_
_atom_site_aniso_label
_atom_site_aniso_U_11
_atom_site_aniso_U_22
_atom_site_aniso_U_33
_atom_site_aniso_U_12
_atom_site_aniso_U_13
_atom_site_aniso_U_23
O(1) 0.047(2) 0.016(1) 0.038(2) -0.003(2) 0.004(2) 0.000(2)
O(2) 0.040(2) 0.031(2) 0.023(2) -0.010(2) 0.000(2) 0.001(2)
O(3) 0.032(2) 0.020(2) 0.042(2) -0.001(2) 0.008(2) 0.003(2)
O(4) 0.043(2) 0.027(2) 0.031(2) -0.011(2) -0.010(2) 0.002(2)
O(5) 0.044(2) 0.030(2) 0.024(2) 0.000(2) -0.002(2) 0.004(2)
O(6) 0.040(2) 0.028(2) 0.030(2) -0.002(2) -0.002(2) -0.006(2)
N(1) 0.036(3) 0.030(2) 0.026(2) -0.003(2) -0.005(2) 0.001(2)
N(2) 0.033(3) 0.062(3) 0.024(2) 0.007(3) -0.004(2) 0.004(2)
C(1) 0.023(3) 0.022(2) 0.029(3) 0.003(2) 0.009(2) -0.007(3)
C(2) 0.026(3) 0.019(2) 0.023(3) -0.002(2) 0.004(2) -0.003(2)
C(3) 0.025(3) 0.022(2) 0.026(3) -0.002(2) 0.004(2) -0.008(2)
C(4) 0.036(3) 0.020(2) 0.025(3) -0.009(2) -0.013(3) 0.002(2)
C(5) 0.036(3) 0.041(3) 0.039(3) 0.001(3) 0.003(3) 0.006(3)
C(6) 0.027(3) 0.042(3) 0.034(3) -0.009(3) -0.001(3) -0.004(3)
C(7) 0.032(3) 0.030(3) 0.030(3) -0.010(2) 0.003(2) -0.004(2)
C(8) 0.036(3) 0.039(3) 0.031(3) -0.001(3) 0.001(3) 0.000(2)
C(9) 0.051(4) 0.035(3) 0.042(4) 0.001(3) 0.011(3) 0.002(2)
C(10) 0.051(4) 0.051(3) 0.030(3) -0.003(3) 0.003(3) 0.006(3)
C(11) 0.061(5) 0.067(4) 0.043(4) 0.006(4) 0.015(3) 0.006(4)
C(12) 0.070(5) 0.084(4) 0.032(3) 0.016(4) 0.010(4) 0.006(4)
C(13) 0.096(6) 0.114(6) 0.033(4) 0.009(5) 0.000(4) -0.006(4)
C(14) 0.103(7) 0.100(6) 0.039(4) 0.032(5) -0.008(4) 0.001(4)
C(15) 0.19(1) 0.185(8) 0.070(6) 0.109(9) -0.061(7) -0.047(6)
C(16) 0.097(7) 0.090(5) 0.036(4) 0.033(5) -0.015(4) -0.010(4)
C(17) 0.15(1) 0.131(7) 0.074(6) -0.045(7) -0.036(6) 0.017(5)
C(18) 0.130(8) 0.116(6) 0.036(4) -0.028(6) -0.016(5) 0.004(4)

loop_
_geom_bond_atom_site_label_1
_geom_bond_atom_site_label_2
_geom_bond_distance
_geom_bond_site_symmetry_1
_geom_bond_site_symmetry_2
_geom_bond_publ_flag
O(1) C(4) 1.273(9) . . yes
O(2) C(4) 1.251(9) . . yes
O(3) C(3) 1.455(9) . . yes
O(4) C(2) 1.423(9) . . yes
O(5) C(1) 1.232(8) . . yes
O(6) C(1) 1.317(9) . . yes
N(1) C(5) 1.32(1) . . yes
N(1) C(7) 1.39(1) . . yes
N(2) C(5) 1.35(1) . . yes
N(2) C(6) 1.39(1) . . yes
C(1) C(2) 1.510(9) . . yes
C(2) C(3) 1.50(1) . . yes
C(3) C(4) 1.534(9) . . yes
C(6) C(7) 1.37(1) . . yes
C(7) C(8) 1.52(1) . . yes
C(8) C(9) 1.56(1) . . yes
C(8) C(10) 1.53(1) . . yes
C(9) C(10) 1.56(1) . . yes
C(10) C(11) 1.47(1) . . yes
C(11) C(12) 1.18(1) . . yes
C(12) C(13) 1.52(1) . . yes
C(13) C(14) 1.50(2) . . yes
C(14) C(16) 1.56(1) . . yes
C(15) C(16) 1.51(2) . . yes
C(16) C(17) 1.49(1) . . yes
C(16) C(18) 1.58(2) . . yes

loop_
_cod_related_entry_id
_cod_related_entry_database
_cod_related_entry_code
1 ChemSpider 21176813
